data_1545519
loop_
_publ_author_name
'Noda, Hidetoshi'
'Amemiya, Fuyuki'
'Weidner, Karin'
'Kumagai, Naoya'
'Shibasaki, Masakatsu'

_publ_section_title
;
 Catalytic asymmetric synthesis of CF3-substituted tertiary propargylic
 alcohols via direct aldol reaction of \a-N3 amide
;
_journal_issue 4
_journal_name_full 'Chem. Sci.'
_journal_page_first 3260
_journal_paper_doi 10.1039/C7SC00330G
_journal_volume 8
_journal_year 2017
_chemical_formula_moiety 'C20 H18 Cu F6 N10 O8 S2'
_chemical_formula_sum 'C20 H18 Cu F6 N10 O8 S2'
_chemical_formula_weight 768.08
_space_group_crystal_system triclinic
_space_group_IT_number 2
_space_group_name_Hall '-P 1'
_space_group_name_H-M_alt 'P -1'
_symmetry_space_group_name_Hall '-P 1'
_symmetry_space_group_name_H-M 'P -1'
_atom_sites_solution_hydrogens geom
_atom_sites_solution_primary direct
_atom_sites_solution_secondary difmap
_audit_update_record
;
2016-08-13 deposited with the CCDC.
2017-02-23 downloaded from the CCDC.
;
_cell_angle_alpha 110.106(8)
_cell_angle_beta 95.309(7)
_cell_angle_gamma 106.922(8)
_cell_formula_units_Z 1
_cell_length_a 7.3568(6)
_cell_length_b 10.0126(8)
_cell_length_c 10.8607(9)
_cell_measurement_reflns_used 4504
_cell_measurement_temperature 93
_cell_measurement_theta_max 68.06
_cell_measurement_theta_min 4.44
_cell_volume 702.02(12)
_computing_cell_refinement 'RAPID AUTO'
_computing_data_collection 'RAPID AUTO (Rigaku, ????)'
_computing_data_reduction 'RAPID AUTO'
_computing_molecular_graphics 'CrystalStructure 4.2'
_computing_publication_material 'CrystalStructure 4.2 (Rigaku, 2015)'
_computing_structure_refinement 'SHELXL Version 2014/7 (Sheldrick, 2008)'
_computing_structure_solution 'SHELXT Version 2014/5 (Sheldrick, 2014)'
_diffrn_ambient_temperature 93
_diffrn_detector_area_resol_mean 10.000
_diffrn_measured_fraction_theta_full 0.982
_diffrn_measured_fraction_theta_max 0.978
_diffrn_measurement_device_type 'Rigaku R-AXIS RAPID'
_diffrn_measurement_method \w
_diffrn_radiation_type 'Cu K\a'
_diffrn_radiation_wavelength 1.54187
_diffrn_reflns_av_R_equivalents 0.1232
_diffrn_reflns_Laue_measured_fraction_full 0.982
_diffrn_reflns_Laue_measured_fraction_max 0.978
_diffrn_reflns_limit_h_max 8
_diffrn_reflns_limit_h_min -8
_diffrn_reflns_limit_k_max 12
_diffrn_reflns_limit_k_min -11
_diffrn_reflns_limit_l_max 13
_diffrn_reflns_limit_l_min -13
_diffrn_reflns_number 8326
_diffrn_reflns_point_group_measured_fraction_full 0.982
_diffrn_reflns_point_group_measured_fraction_max 0.978
_diffrn_reflns_theta_full 67.687
_diffrn_reflns_theta_max 68.229
_diffrn_reflns_theta_min 4.439
_diffrn_standards_number 0
_exptl_absorpt_coefficient_mu 3.472
_exptl_absorpt_correction_T_max 0.993
_exptl_absorpt_correction_T_min 0.666
_exptl_absorpt_correction_type multi-scan
_exptl_absorpt_process_details 'ABSCOR (Rigaku, 1995)'
_exptl_crystal_colour green
_exptl_crystal_density_diffrn 1.817
_exptl_crystal_density_method 'not measured'
_exptl_crystal_description platelet
_exptl_crystal_F_000 387.00
_exptl_crystal_size_max 0.050
_exptl_crystal_size_mid 0.050
_exptl_crystal_size_min 0.002
_refine_diff_density_max 1.18
_refine_diff_density_min -0.89
_refine_ls_extinction_method none
_refine_ls_goodness_of_fit_ref 1.027
_refine_ls_hydrogen_treatment constr
_refine_ls_number_parameters 214
_refine_ls_number_reflns 2514
_refine_ls_number_restraints 0
_refine_ls_R_factor_all 0.1099
_refine_ls_R_factor_gt 0.0797
_refine_ls_shift/su_max 0.000
_refine_ls_structure_factor_coef Fsqd
_refine_ls_weighting_details 'w = 1/[\s^2^(Fo^2^)+(0.0745P)^2^] where P=(Fo^2^+2Fc^2^)/3'
_refine_ls_weighting_scheme calc
_refine_ls_wR_factor_gt 0.1724
_refine_ls_wR_factor_ref 0.1943
_reflns_Friedel_coverage 0.000
_reflns_number_gt 1615
_reflns_number_total 2514
_reflns_threshold_expression F^2^>2.0\s(F^2^)
_cod_data_source_file c7sc00330g2.cif
_cod_data_source_block 160524Noda
_cod_depositor_comments 'Adding full bibliography for 1545518--1545520.cif.'
_cod_original_cell_volume 702.02(11)
_cod_database_code 1545519

loop_
_space_group_symop_id
_space_group_symop_operation_xyz
1 +X,+Y,+Z
2 -X,-Y,-Z

loop_
_atom_site_label
_atom_site_type_symbol
_atom_site_fract_x
_atom_site_fract_y
_atom_site_fract_z
_atom_site_U_iso_or_equiv
_atom_site_adp_type
_atom_site_occupancy
_atom_site_site_symmetry_order
_atom_site_calc_flag
_atom_site_refinement_flags_posn
_atom_site_refinement_flags_adp
_atom_site_refinement_flags_occupancy
Cu1 Cu 0.5000 0.5000 0.5000 0.0351(4) Uani 1 2 d S . P
S1 S 0.3460(2) 0.12073(16) 0.24471(14) 0.0372(4) Uani 1 1 d . . .
F3 F 0.2153(5) 0.0074(4) -0.0156(3) 0.0577(11) Uani 1 1 d . . .
F4 F 0.2447(5) 0.2404(4) 0.0819(3) 0.0556(10) Uani 1 1 d . . .
F5 F 0.4990(5) 0.1778(4) 0.0523(3) 0.0573(10) Uani 1 1 d . . .
O2 O 0.2433(5) 0.4776(4) 0.4113(4) 0.0362(10) Uani 1 1 d . . .
O6 O 0.4273(6) 0.0032(4) 0.2290(4) 0.0452(11) Uani 1 1 d . . .
O7 O 0.4770(5) 0.2711(4) 0.3326(4) 0.0408(10) Uani 1 1 d . . .
O8 O 0.1490(5) 0.0886(4) 0.2643(4) 0.0422(10) Uani 1 1 d . . .
N9 N 0.3715(7) 0.3886(5) 0.6091(4) 0.0341(11) Uani 1 1 d . . .
N10 N 0.0435(6) 0.3087(5) 0.4793(4) 0.0311(11) Uani 1 1 d . . .
N11 N -0.0875(8) 0.3803(6) 0.0863(7) 0.0635(18) Uani 1 1 d . . .
N23 N -0.1350(10) 0.3389(7) -0.0318(6) 0.087(2) Uani 1 1 d . . .
N24 N -0.0218(7) 0.4415(5) 0.2124(5) 0.0446(14) Uani 1 1 d . . .
C12 C 0.0811(8) 0.3793(6) 0.3966(5) 0.0305(13) Uani 1 1 d . . .
C14 C 0.1800(8) 0.3115(6) 0.5823(5) 0.0342(14) Uani 1 1 d . . .
C15 C 0.0872(8) 0.2235(6) 0.6480(6) 0.0364(14) Uani 1 1 d . . .
C16 C -0.0815(8) 0.3380(6) 0.2810(5) 0.0368(14) Uani 1 1 d . . .
H16A H -0.1109 0.2321 0.2178 0.044 Uiso 1 1 calc R U .
H16B H -0.2003 0.3463 0.3142 0.044 Uiso 1 1 calc R U .
C17 C 0.3259(9) 0.1371(7) 0.0837(6) 0.0435(16) Uani 1 1 d . . .
C18 C -0.1464(8) 0.1928(6) 0.4617(6) 0.0385(15) Uani 1 1 d . . .
H18A H -0.1715 0.1009 0.3798 0.046 Uiso 1 1 calc R U .
H18B H -0.2538 0.2327 0.4558 0.046 Uiso 1 1 calc R U .
C19 C -0.1253(9) 0.1578(7) 0.5887(6) 0.0451(16) Uani 1 1 d . . .
H19A H -0.1980 0.2054 0.6522 0.054 Uiso 1 1 calc R U .
H19B H -0.1745 0.0471 0.5654 0.054 Uiso 1 1 calc R U .
C20 C 0.4779(9) 0.3754(6) 0.7113(5) 0.0397(15) Uani 1 1 d . . .
H20 H 0.6144 0.4279 0.7351 0.048 Uiso 1 1 calc R U .
C21 C 0.1978(9) 0.2129(7) 0.7510(6) 0.0448(16) Uani 1 1 d . . .
H21 H 0.1399 0.1549 0.7994 0.054 Uiso 1 1 calc R U .
C22 C 0.3983(9) 0.2903(7) 0.7819(6) 0.0435(16) Uani 1 1 d . . .
H22 H 0.4796 0.2843 0.8516 0.052 Uiso 1 1 calc R U .

loop_
_atom_site_aniso_label
_atom_site_aniso_U_11
_atom_site_aniso_U_22
_atom_site_aniso_U_33
_atom_site_aniso_U_23
_atom_site_aniso_U_13
_atom_site_aniso_U_12
Cu1 0.0257(7) 0.0362(7) 0.0397(7) 0.0168(6) 0.0007(5) 0.0047(5)
S1 0.0302(9) 0.0367(9) 0.0386(9) 0.0142(7) 0.0013(7) 0.0054(7)
F3 0.048(2) 0.062(2) 0.039(2) 0.0026(18) -0.0081(17) 0.0117(19)
F4 0.062(3) 0.064(2) 0.051(2) 0.029(2) 0.0072(19) 0.030(2)
F5 0.047(2) 0.078(3) 0.053(2) 0.034(2) 0.0156(19) 0.018(2)
O2 0.027(2) 0.034(2) 0.042(2) 0.0169(19) -0.0002(18) 0.0030(18)
O6 0.046(3) 0.037(2) 0.054(3) 0.019(2) 0.006(2) 0.017(2)
O7 0.033(2) 0.035(2) 0.039(2) 0.0066(19) -0.0018(18) 0.0023(19)
O8 0.027(2) 0.044(2) 0.048(2) 0.019(2) 0.0048(19) 0.0009(19)
N9 0.027(3) 0.036(3) 0.037(3) 0.016(2) 0.000(2) 0.008(2)
N10 0.019(2) 0.033(3) 0.036(3) 0.018(2) 0.001(2) -0.001(2)
N11 0.040(4) 0.054(4) 0.078(5) 0.030(4) -0.005(3) -0.009(3)
N23 0.090(5) 0.074(5) 0.051(4) 0.029(4) -0.018(4) -0.031(4)
N24 0.044(3) 0.035(3) 0.041(3) 0.015(3) -0.011(2) 0.000(2)
C12 0.019(3) 0.028(3) 0.034(3) 0.008(3) -0.005(2) 0.003(2)
C14 0.026(3) 0.031(3) 0.034(3) 0.007(3) -0.002(3) 0.002(2)
C15 0.028(3) 0.034(3) 0.041(4) 0.022(3) 0.000(3) -0.003(3)
C16 0.025(3) 0.042(4) 0.038(3) 0.019(3) -0.001(3) 0.004(3)
C17 0.039(4) 0.048(4) 0.039(4) 0.012(3) 0.004(3) 0.016(3)
C18 0.029(3) 0.033(3) 0.048(4) 0.021(3) 0.000(3) -0.001(3)
C19 0.033(4) 0.046(4) 0.054(4) 0.026(3) 0.008(3) 0.003(3)
C20 0.032(4) 0.042(4) 0.038(3) 0.020(3) -0.004(3) 0.001(3)
C21 0.040(4) 0.048(4) 0.040(4) 0.021(3) -0.003(3) 0.005(3)
C22 0.032(4) 0.049(4) 0.044(4) 0.025(3) -0.006(3) 0.002(3)

loop_
_atom_type_symbol
_atom_type_description
_atom_type_scat_dispersion_real
_atom_type_scat_dispersion_imag
_atom_type_scat_source
C C 0.0181 0.0091
;
International Tables for Crystallography
(Vol. C, Tables 4.2.6.8 and 6.1.1.4)
;
H H 0.0000 0.0000
;
International Tables for Crystallography
(Vol. C, Table 6.1.1.4)
;
Cu Cu -1.9646 0.5888
;
International Tables for Crystallography
(Vol. C, Tables 4.2.6.8 and 6.1.1.4)
;
F F 0.0727 0.0534
;
International Tables for Crystallography
(Vol. C, Tables 4.2.6.8 and 6.1.1.4)
;
N N 0.0311 0.0180
;
International Tables for Crystallography
(Vol. C, Tables 4.2.6.8 and 6.1.1.4)
;
O O 0.0492 0.0322
;
International Tables for Crystallography
(Vol. C, Tables 4.2.6.8 and 6.1.1.4)
;
S S 0.3331 0.5567
;
International Tables for Crystallography
(Vol. C, Tables 4.2.6.8 and 6.1.1.4)
;

loop_
_geom_angle_atom_site_label_1
_geom_angle_atom_site_label_2
_geom_angle_atom_site_label_3
_geom_angle
_geom_angle_site_symmetry_1
_geom_angle_site_symmetry_3
O2 Cu1 O2 180.0 . 2_666
O2 Cu1 N9 90.93(16) . 2_666
O2 Cu1 N9 89.07(16) 2_666 2_666
O2 Cu1 N9 89.07(16) . .
O2 Cu1 N9 90.93(16) 2_666 .
N9 Cu1 N9 180.0(3) 2_666 .
O2 Cu1 O7 91.03(14) . 2_666
O2 Cu1 O7 88.97(14) 2_666 2_666
N9 Cu1 O7 90.32(16) 2_666 2_666
N9 Cu1 O7 89.68(16) . 2_666
O2 Cu1 O7 88.97(14) . .
O2 Cu1 O7 91.03(14) 2_666 .
N9 Cu1 O7 89.68(16) 2_666 .
N9 Cu1 O7 90.32(16) . .
O7 Cu1 O7 180.0 2_666 .
O6 S1 O8 116.7(3) . .
O6 S1 O7 114.2(2) . .
O8 S1 O7 113.9(2) . .
O6 S1 C17 104.9(3) . .
O8 S1 C17 103.1(3) . .
O7 S1 C17 101.6(3) . .
C12 O2 Cu1 128.6(3) . .
S1 O7 Cu1 144.8(2) . .
C14 N9 C20 114.3(5) . .
C14 N9 Cu1 124.0(4) . .
C20 N9 Cu1 121.4(4) . .
C12 N10 C14 126.8(5) . .
C12 N10 C18 123.4(4) . .
C14 N10 C18 109.1(4) . .
N23 N11 N24 172.2(7) . .
N11 N24 C16 113.8(5) . .
O2 C12 N10 123.4(5) . .
O2 C12 C16 119.9(5) . .
N10 C12 C16 116.7(5) . .
N9 C14 C15 126.0(5) . .
N9 C14 N10 123.5(5) . .
C15 C14 N10 110.4(5) . .
C21 C15 C14 118.4(5) . .
C21 C15 C19 132.2(5) . .
C14 C15 C19 109.4(5) . .
N24 C16 C12 108.7(4) . .
N24 C16 H16A 110.0 . .
C12 C16 H16A 110.0 . .
N24 C16 H16B 110.0 . .
C12 C16 H16B 110.0 . .
H16A C16 H16B 108.3 . .
F3 C17 F5 107.0(5) . .
F3 C17 F4 106.4(5) . .
F5 C17 F4 107.5(5) . .
F3 C17 S1 112.2(5) . .
F5 C17 S1 111.8(4) . .
F4 C17 S1 111.5(4) . .
N10 C18 C19 103.8(4) . .
N10 C18 H18A 111.0 . .
C19 C18 H18A 111.0 . .
N10 C18 H18B 111.0 . .
C19 C18 H18B 111.0 . .
H18A C18 H18B 109.0 . .
C15 C19 C18 104.8(5) . .
C15 C19 H19A 110.8 . .
C18 C19 H19A 110.8 . .
C15 C19 H19B 110.8 . .
C18 C19 H19B 110.8 . .
H19A C19 H19B 108.9 . .
N9 C20 C22 123.6(5) . .
N9 C20 H20 118.2 . .
C22 C20 H20 118.2 . .
C15 C21 C22 117.6(6) . .
C15 C21 H21 121.2 . .
C22 C21 H21 121.2 . .
C20 C22 C21 119.9(5) . .
C20 C22 H22 120.0 . .
C21 C22 H22 120.0 . .

loop_
_geom_bond_atom_site_label_1
_geom_bond_atom_site_label_2
_geom_bond_distance
_geom_bond_site_symmetry_2
Cu1 O2 1.953(3) .
Cu1 O2 1.953(3) 2_666
Cu1 N9 2.011(5) 2_666
Cu1 N9 2.011(5) .
Cu1 O7 2.332(4) 2_666
Cu1 O7 2.332(4) .
S1 O6 1.436(4) .
S1 O8 1.443(4) .
S1 O7 1.451(3) .
S1 C17 1.809(6) .
F3 C17 1.330(6) .
F4 C17 1.341(6) .
F5 C17 1.334(7) .
O2 C12 1.262(6) .
N9 C14 1.342(6) .
N9 C20 1.365(6) .
N10 C12 1.322(6) .
N10 C14 1.420(6) .
N10 C18 1.480(6) .
N11 N23 1.186(7) .
N11 N24 1.270(7) .
N24 C16 1.467(7) .
C12 C16 1.502(7) .
C14 C15 1.387(7) .
C15 C21 1.374(7) .
C15 C19 1.489(7) .
C16 H16A 0.9900 .
C16 H16B 0.9900 .
C18 C19 1.540(8) .
C18 H18A 0.9900 .
C18 H18B 0.9900 .
C19 H19A 0.9900 .
C19 H19B 0.9900 .
C20 C22 1.378(7) .
C20 H20 0.9500 .
C21 C22 1.398(8) .
C21 H21 0.9500 .
C22 H22 0.9500 .

loop_
_geom_torsion_atom_site_label_1
_geom_torsion_atom_site_label_2
_geom_torsion_atom_site_label_3
_geom_torsion_atom_site_label_4
_geom_torsion
O6 S1 O7 Cu1 -140.2(4)
O8 S1 O7 Cu1 -2.6(5)
C17 S1 O7 Cu1 107.5(4)
Cu1 O2 C12 N10 26.5(8)
Cu1 O2 C12 C16 -153.9(4)
C14 N10 C12 O2 -10.5(9)
C18 N10 C12 O2 -179.7(5)
C14 N10 C12 C16 169.8(5)
C18 N10 C12 C16 0.7(8)
C20 N9 C14 C15 -0.1(9)
Cu1 N9 C14 C15 174.6(4)
C20 N9 C14 N10 -179.5(5)
Cu1 N9 C14 N10 -4.7(8)
C12 N10 C14 N9 -0.3(9)
C18 N10 C14 N9 170.1(5)
C12 N10 C14 C15 -179.7(5)
C18 N10 C14 C15 -9.4(6)
N9 C14 C15 C21 0.4(9)
N10 C14 C15 C21 179.8(5)
N9 C14 C15 C19 179.8(6)
N10 C14 C15 C19 -0.8(7)
N11 N24 C16 C12 145.8(5)
O2 C12 C16 N24 -7.3(7)
N10 C12 C16 N24 172.3(5)
O6 S1 C17 F3 58.5(5)
O8 S1 C17 F3 -64.1(5)
O7 S1 C17 F3 177.7(4)
O6 S1 C17 F5 -61.8(5)
O8 S1 C17 F5 175.6(4)
O7 S1 C17 F5 57.4(5)
O6 S1 C17 F4 177.8(4)
O8 S1 C17 F4 55.1(5)
O7 S1 C17 F4 -63.1(5)
C12 N10 C18 C19 -174.3(5)
C14 N10 C18 C19 15.0(6)
C21 C15 C19 C18 -170.7(6)
C14 C15 C19 C18 10.0(7)
N10 C18 C19 C15 -14.8(6)
C14 N9 C20 C22 0.3(9)
Cu1 N9 C20 C22 -174.6(5)
C14 C15 C21 C22 -0.8(9)
C19 C15 C21 C22 -180.0(6)
N9 C20 C22 C21 -0.7(10)
C15 C21 C22 C20 1.0(9)
